data_9000060
loop_
_publ_author_name
'Mathieson, A. M.'
'Walker, G. F.'

_publ_section_title
;
 Crystal structure of magnesium-vermiculite
;
_journal_name_full 'American Mineralogist'
_journal_page_first 231
_journal_page_last 255
_journal_volume 39
_journal_year 1954
_chemical_formula_sum 'Al0.721 Fe0.24 H3 Mg1.338 O9 Si1.36'
_chemical_name_mineral Vermiculite
_space_group_IT_number 9
_symmetry_space_group_name_Hall 'C -2yc'
_symmetry_space_group_name_H-M 'C 1 c 1'
_cell_angle_alpha 90
_cell_angle_beta 97
_cell_angle_gamma 90
_cell_formula_units_Z 4
_cell_length_a 5.33
_cell_length_b 9.18
_cell_length_c 28.90
_cell_volume 1403.519
_database_code_amcsd 0000063
_exptl_crystal_density_diffrn 1.186
_cod_original_cell_volume 1403.520
_cod_original_formula_sum 'Mg1.338 Fe.24 Al.721 Si1.36 O9 H3'
_cod_database_code 9000060

loop_
_space_group_symop_operation_xyz
x,y,z
1/2+x,1/2+y,z
x,-y,1/2+z
1/2+x,1/2-y,1/2+z

loop_
_atom_site_label
_atom_site_fract_x
_atom_site_fract_y
_atom_site_fract_z
_atom_site_occupancy
_atom_site_type_symbol
_atom_site_attached_hydrogens
Mg1 0.00000 0.00000 0.00000 0.39300 Mg 0
Fe1 0.00000 0.00000 0.00000 0.08000 Fe 0
Al1 0.00000 0.00000 0.00000 0.02700 Al 0
Mg2 0.00000 0.33300 0.00000 0.39300 Mg 0
Fe2 0.00000 0.33300 0.00000 0.08000 Fe 0
Al2 0.00000 0.33300 0.00000 0.02700 Al 0
Mg3 0.00000 0.66700 0.00000 0.39300 Mg 0
Fe3 0.00000 0.66700 0.00000 0.08000 Fe 0
Al3 0.00000 0.66700 0.00000 0.02700 Al 0
Si1 0.39700 0.00000 0.09600 0.68000 Si 0
Al4 0.39700 0.00000 0.09600 0.32000 Al 0
Si2 0.39700 0.33300 0.09700 0.68000 Si 0
Al5 0.39700 0.33300 0.09700 0.32000 Al 0
Mg4 0.50000 0.00000 0.25000 0.05300 Mg 0
Mg5 0.50000 0.33300 0.25000 0.05300 Mg 0
Mg6 0.50000 0.66700 0.25000 0.05300 Mg 0
O1 0.35800 0.00000 0.03700 1.00000 O 0
O2 0.35800 0.33300 0.03700 1.00000 O 0
O3 0.35800 0.66700 0.03700 1.00000 O 0
O4 0.14700 0.40400 0.11400 1.00000 O 0
O5 0.14700 0.92900 0.11400 1.00000 O 0
O6 0.43400 0.16700 0.11400 1.00000 O 0
O-H7 0.16000 -0.01900 0.21300 1.00000 O 1
O-H8 0.16000 0.35200 0.21300 1.00000 O 1
O-H9 0.10500 0.66700 0.21300 1.00000 O 1

loop_
_cod_changelog_entry_id
_cod_changelog_entry_author
_cod_changelog_entry_date
_cod_changelog_entry_text
1
;cod-tools version 3.8.0
Id: cif_guess_AMCSD_atom_types 9574 2023-05-10 09:00:05Z saulius
;
2023-05-10T18:45:42+03:00
;Derived atom types and hydrogen counts
from atom names that follow the AMCSD naming convention
(Wat == water, O-H == hydroxyl).
;

loop_
_cod_related_entry_id
_cod_related_entry_database
_cod_related_entry_code
1 AMCSD 0000063
